data_2215507
loop_
_publ_author_name
'Okabe, Nobuo'
'Mototsuji, Mari'
'Yodoshi, Masahiro'

_publ_section_title
;<i>catena</i>-Poly[[[(2,2'-bipyridylamine-\k^2^<i>N</i>,<i>N</i>')copper(II)]-\m~2~-<small>L</small>-aspartate-\k^3^<i>O</i>,<i>N</i>:<i>O</i>']
 monohydrate]
;
_journal_issue 10
_journal_name_full 'Acta Crystallographica Section E'
_journal_page_first m2518
_journal_page_last m2519
_journal_paper_doi 10.1107/S1600536807043905
_journal_volume 63
_journal_year 2007
_chemical_formula_iupac '[Cu (C4 H5 O4 N) (C10 H9 N3)], H2 O'
_chemical_formula_moiety 'C14 H14 Cu N4 O4, H2 O '
_chemical_formula_sum 'C14 H16 Cu N4 O5'
_chemical_formula_weight 383.86
_chemical_name_systematic
;
catena-Poly[[[(2,2'-bipyridylamine-\k^2^N,N')copper(II)]-
\m~2~-L-aspartate-\k^3^O,N:O'] monohydrate]
;
_space_group_IT_number 19
_symmetry_cell_setting orthorhombic
_symmetry_space_group_name_Hall 'P 2ac 2ab'
_symmetry_space_group_name_H-M 'P 21 21 21'
_cell_angle_alpha 90
_cell_angle_beta 90
_cell_angle_gamma 90
_cell_formula_units_Z 4
_cell_length_a 7.018(5)
_cell_length_b 10.364(8)
_cell_length_c 20.72(2)
_cell_measurement_reflns_used 11236
_cell_measurement_temperature 123.1
_cell_measurement_theta_max 27.5
_cell_measurement_theta_min 3.1
_cell_volume 1507(2)
_computing_cell_refinement 'RAPID-AUTO (Rigaku, 1998)'
_computing_data_collection 'RAPID-AUTO (Rigaku, 1998)'
_computing_data_reduction
;
CrystalStructure (Rigaku/MSC, 2005) and
CRYSTALS (Betteridge <i>et al.</i>,  2003)
;
_computing_molecular_graphics 'ORTEP-3 (Farrugia, 1997) and PLATON (Spek, 2003)'
_computing_publication_material 'CrystalStructure (Rigaku/MSC, 2005)'
_computing_structure_refinement 'SHELXL97 (Sheldrick, 1997)'
_computing_structure_solution 'SHELXS97 (Sheldrick, 1997)'
_diffrn_detector_area_resol_mean 10.00
_diffrn_measured_fraction_theta_full 0.9902
_diffrn_measured_fraction_theta_max 0.9902
_diffrn_measurement_device_type 'Rigaku R-AXIS RAPID'
_diffrn_measurement_method \w
_diffrn_radiation_type 'Mo K\a'
_diffrn_radiation_wavelength 0.7107
_diffrn_reflns_av_R_equivalents 0.061
_diffrn_reflns_limit_h_max 8
_diffrn_reflns_limit_h_min -9
_diffrn_reflns_limit_k_max 13
_diffrn_reflns_limit_k_min -13
_diffrn_reflns_limit_l_max 26
_diffrn_reflns_limit_l_min -26
_diffrn_reflns_number 13783
_diffrn_reflns_theta_full 27.48
_diffrn_reflns_theta_max 27.48
_exptl_absorpt_coefficient_mu 1.484
_exptl_absorpt_correction_T_max 0.942
_exptl_absorpt_correction_T_min 0.931
_exptl_absorpt_correction_type multi-scan
_exptl_absorpt_process_details
;
(ABSCOR; Higashi, 1995)
;
_exptl_crystal_colour blue
_exptl_crystal_density_diffrn 1.692
_exptl_crystal_density_method 'not measured'
_exptl_crystal_description needle
_exptl_crystal_F_000 788.00
_exptl_crystal_size_max 0.40
_exptl_crystal_size_mid 0.04
_exptl_crystal_size_min 0.04
_refine_diff_density_max 0.85
_refine_diff_density_min -0.90
_refine_ls_abs_structure_details 'Flack (1983), 1416 Friedel pairs'
_refine_ls_abs_structure_Flack 0.02(2)
_refine_ls_extinction_method none
_refine_ls_goodness_of_fit_ref 0.944
_refine_ls_hydrogen_treatment constr
_refine_ls_number_parameters 224
_refine_ls_number_reflns 3469
_refine_ls_R_factor_gt 0.0400
_refine_ls_shift/su_max 0.0000
_refine_ls_structure_factor_coef Fsqd
_refine_ls_weighting_details 'w = 1/[\s^2^(Fo^2^)+(0.0362P)^2^] where P=(Fo^2^+2Fc^2^)/3'
_refine_ls_weighting_scheme calc
_refine_ls_wR_factor_ref 0.0790
_reflns_number_gt 2022
_reflns_number_total 3469
_reflns_threshold_expression F^2^>2.0\s(F^2^)
_cod_data_source_file hb2533.cif
_cod_data_source_block I
_cod_original_formula_sum 'C14 H16 Cu N4 O5 '
_cod_database_code 2215507

loop_
_symmetry_equiv_pos_site_id
_symmetry_equiv_pos_as_xyz
1 +X,+Y,+Z
2 1/2+X,1/2-Y,-Z
3 -X,1/2+Y,1/2-Z
4 1/2-X,-Y,1/2+Z

loop_
_atom_site_type_symbol
_atom_site_label
_atom_site_fract_x
_atom_site_fract_y
_atom_site_fract_z
_atom_site_U_iso_or_equiv
_atom_site_adp_type
_atom_site_calc_flag
_atom_site_refinement_flags
_atom_site_occupancy
Cu Cu1 0.36399(6) 0.09559(4) 0.61800(2) 0.01720(10) Uani d . 1.00
O O1 0.2334(3) -0.0709(2) 0.62360(10) 0.0242(6) Uani d . 1.00
O O2 0.0185(4) -0.1830(3) 0.67890(10) 0.0292(7) Uani d . 1.00
O O3 -0.4093(3) 0.0429(2) 0.68320(10) 0.0209(6) Uani d . 1.00
O O4 -0.1666(4) 0.1431(3) 0.63430(10) 0.0297(7) Uani d . 1.00
O O5 0.3663(4) 0.2681(2) 0.81060(10) 0.0279(6) Uani d . 1.00
N N1 0.4276(4) 0.2784(3) 0.59660(10) 0.0168(7) Uani d . 1.00
N N2 0.4572(4) 0.0421(3) 0.53180(10) 0.0178(7) Uani d . 1.00
N N3 0.3895(4) 0.2443(3) 0.48510(10) 0.0197(7) Uani d . 1.00
N N4 0.1925(4) 0.1424(3) 0.69240(10) 0.0177(7) Uani d . 1.00
C C1 0.4647(5) 0.3616(4) 0.6454(2) 0.0209(9) Uani d . 1.00
C C2 0.4876(5) 0.4911(4) 0.6369(2) 0.0250(10) Uani d . 1.00
C C3 0.4779(5) 0.5399(4) 0.5744(2) 0.0248(9) Uani d . 1.00
C C4 0.4460(5) 0.4572(4) 0.5240(2) 0.0250(9) Uani d . 1.00
C C5 0.4214(5) 0.3259(3) 0.5365(2) 0.0162(8) Uani d . 1.00
C C6 0.4331(5) 0.1137(4) 0.4789(2) 0.0193(8) Uani d . 1.00
C C7 0.4491(5) 0.0626(4) 0.4165(2) 0.0230(9) Uani d . 1.00
C C8 0.4944(5) -0.0649(4) 0.4100(2) 0.0271(9) Uani d . 1.00
C C9 0.5273(5) -0.1404(4) 0.4643(2) 0.0250(9) Uani d . 1.00
C C10 0.5064(5) -0.0835(4) 0.5240(2) 0.0235(8) Uani d . 1.00
C C11 0.1157(5) -0.0845(3) 0.6693(2) 0.0213(8) Uani d . 1.00
C C12 0.0989(5) 0.0253(3) 0.7183(2) 0.0174(8) Uani d . 1.00
C C13 -0.1098(5) 0.0490(3) 0.7371(2) 0.0178(8) Uani d . 1.00
C C14 -0.2371(5) 0.0801(4) 0.6797(2) 0.0189(8) Uani d . 1.00
H H1 0.4750 0.3286 0.6870 0.025 Uiso c R 1.00
H H2 0.5091 0.5454 0.6719 0.030 Uiso c R 1.00
H H3 0.4930 0.6278 0.5670 0.030 Uiso c R 1.00
H H4 0.4407 0.4882 0.4819 0.030 Uiso c R 1.00
H H5 0.4294 0.1143 0.3804 0.028 Uiso c R 1.00
H H6 0.5034 -0.1013 0.3691 0.033 Uiso c R 1.00
H H7 0.5622 -0.2266 0.4605 0.030 Uiso c R 1.00
H H8 0.5271 -0.1335 0.5605 0.028 Uiso c R 1.00
H H9 0.3351 0.2789 0.4522 0.024 Uiso c R 1.00
H H10 0.2615 0.1804 0.7237 0.021 Uiso c R 1.00
H H11 0.1034 0.1988 0.6790 0.021 Uiso c R 1.00
H H12 0.1678 -0.0007 0.7574 0.021 Uiso c R 1.00
H H13 -0.1588 -0.0272 0.7586 0.021 Uiso c R 1.00
H H14 -0.1153 0.1200 0.7675 0.021 Uiso c R 1.00
H H15 0.4061 0.3424 0.8139 0.042 Uiso c R 1.00
H H16 0.2480 0.2763 0.8131 0.042 Uiso c R 1.00

loop_
_atom_site_aniso_label
_atom_site_aniso_U_11
_atom_site_aniso_U_22
_atom_site_aniso_U_33
_atom_site_aniso_U_12
_atom_site_aniso_U_13
_atom_site_aniso_U_23
Cu1 0.0183(2) 0.0164(2) 0.0169(2) -0.0009(2) 0.0007(2) 0.0000(2)
O1 0.0240(10) 0.0210(10) 0.028(2) -0.0050(10) 0.0100(10) -0.0020(10)
O2 0.029(2) 0.0170(10) 0.042(2) -0.0020(10) 0.0090(10) 0.0010(10)
O3 0.0170(10) 0.0240(10) 0.0220(10) -0.0020(10) -0.0010(10) 0.0040(10)
O4 0.0230(10) 0.046(2) 0.021(2) -0.0060(10) 0.0000(10) 0.0180(10)
O5 0.0270(10) 0.0190(10) 0.038(2) 0.002(2) -0.002(2) -0.0050(10)
N1 0.0150(10) 0.018(2) 0.018(2) -0.0020(10) -0.0010(10) -0.0010(10)
N2 0.021(2) 0.018(2) 0.014(2) -0.0030(10) 0.0000(10) 0.0020(10)
N3 0.023(2) 0.020(2) 0.015(2) 0.001(2) -0.0050(10) 0.0040(10)
N4 0.0150(10) 0.017(2) 0.021(2) -0.0020(10) -0.0010(10) -0.0030(10)
C1 0.017(2) 0.025(2) 0.020(2) -0.002(2) 0.001(2) -0.002(2)
C2 0.019(2) 0.022(2) 0.033(3) -0.006(2) 0.002(2) -0.010(2)
C3 0.027(2) 0.017(2) 0.030(2) -0.001(2) 0.002(2) 0.003(2)
C4 0.020(2) 0.024(2) 0.031(2) 0.003(2) 0.005(2) 0.004(2)
C5 0.014(2) 0.018(2) 0.017(2) 0.004(2) 0.000(2) 0.000(2)
C6 0.014(2) 0.023(2) 0.020(2) -0.004(2) 0.0010(10) -0.002(2)
C7 0.025(2) 0.026(2) 0.018(2) -0.007(2) 0.001(2) 0.000(2)
C8 0.031(2) 0.032(3) 0.018(2) -0.006(2) 0.004(2) -0.006(2)
C9 0.032(2) 0.020(2) 0.023(2) -0.004(2) 0.009(2) -0.004(2)
C10 0.025(2) 0.021(2) 0.025(2) -0.001(2) 0.004(2) 0.005(2)
C11 0.018(2) 0.012(2) 0.034(2) -0.002(2) -0.005(2) 0.005(2)
C12 0.017(2) 0.018(2) 0.017(2) -0.002(2) -0.001(2) 0.0040(10)
C13 0.018(2) 0.019(2) 0.016(2) -0.003(2) 0.001(2) -0.0010(10)
C14 0.016(2) 0.019(2) 0.022(2) 0.002(2) -0.0020(10) -0.003(2)

loop_
_atom_type_symbol
_atom_type_description
_atom_type_scat_dispersion_real
_atom_type_scat_dispersion_imag
_atom_type_scat_source
C C 0.003 0.002
;
International Tables for Crystallography
(1992, Vol. C, Tables 4.2.6.8 and 6.1.1.4)
;
H H 0.000 0.000
;
International Tables for Crystallography
(1992, Vol. C, Table 6.1.1.4)
;
O O 0.011 0.006
;
International Tables for Crystallography
(1992, Vol. C, Tables 4.2.6.8 and 6.1.1.4)
;
N N 0.006 0.003
;
International Tables for Crystallography
(1992, Vol. C, Tables 4.2.6.8 and 6.1.1.4)
;
Cu Cu 0.320 1.265
;
International Tables for Crystallography
(1992, Vol. C, Tables 4.2.6.8 and 6.1.1.4)
;

loop_
_geom_angle_atom_site_label_1
_geom_angle_atom_site_label_2
_geom_angle_atom_site_label_3
_geom_angle_site_symmetry_1
_geom_angle_site_symmetry_3
_geom_angle
O1 Cu1 O3 . 1_655 94.90(10)
O1 Cu1 N1 . . 162.70(10)
O1 Cu1 N2 . . 87.80(10)
O1 Cu1 N4 . . 83.50(10)
O3 Cu1 N1 1_655 . 102.40(10)
O3 Cu1 N2 1_655 . 104.50(10)
O3 Cu1 N4 1_655 . 91.30(10)
N1 Cu1 N2 . . 89.50(10)
N1 Cu1 N4 . . 94.30(10)
N2 Cu1 N4 . . 162.60(10)
C11 O1 Cu1 . . 116.6(2)
Cu1 O3 C14 1_455 . 126.1(2)
H15 O5 H16 . . 103.7063
C1 N1 Cu1 . . 118.8(2)
C1 N1 C5 . . 117.8(3)
C5 N1 Cu1 . . 123.2(2)
C6 N2 Cu1 . . 122.9(2)
C6 N2 C10 . . 117.8(3)
C10 N2 Cu1 . . 117.4(2)
C5 N3 C6 . . 129.2(3)
C5 N3 H9 . . 115.4117
C6 N3 H9 . . 115.4095
C12 N4 Cu1 . . 110.2(2)
C12 N4 H10 . . 109.6151
C12 N4 H11 . . 109.6255
H10 N4 Cu1 . . 109.6205
H10 N4 H11 . . 108.1428
H11 N4 Cu1 . . 109.6256
C2 C1 N1 . . 123.5(4)
C2 C1 H1 . . 118.2291
H1 C1 N1 . . 118.2395
C3 C2 C1 . . 118.2(4)
C3 C2 H2 . . 120.8867
H2 C2 C1 . . 120.8839
C4 C3 C2 . . 119.3(4)
C4 C3 H3 . . 120.3422
H3 C3 C2 . . 120.3249
C5 C4 C3 . . 119.3(4)
C5 C4 H4 . . 120.3693
H4 C4 C3 . . 120.3705
C7 C6 N2 . . 122.5(3)
C7 C6 N3 . . 118.0(3)
C8 C7 C6 . . 118.3(3)
C8 C7 H5 . . 120.8306
H5 C7 C6 . . 120.8366
C9 C8 C7 . . 120.3(4)
C9 C8 H6 . . 119.8735
H6 C8 C7 . . 119.8668
C10 C9 C8 . . 117.9(4)
C10 C9 H7 . . 121.0512
H7 C9 C8 . . 121.0527
H8 C10 N2 . . 118.4655
H8 C10 C9 . . 118.4670
O1 C11 C12 . . 117.7(3)
O1 C11 O2 . . 124.7(3)
O2 C11 C12 . . 117.5(3)
C11 C12 N4 . . 109.5(3)
C11 C12 H12 . . 107.8129
C11 C12 C13 . . 111.1(3)
C13 C12 N4 . . 112.5(3)
C13 C12 H12 . . 107.8132
H12 C12 N4 . . 107.8176
C14 C13 C12 . . 113.3(3)
C14 C13 H13 . . 108.8942
C14 C13 H14 . . 108.9045
H13 C13 C12 . . 108.9037
H13 C13 H14 . . 107.7389
H14 C13 C12 . . 108.9029

loop_
_geom_bond_atom_site_label_1
_geom_bond_atom_site_label_2
_geom_bond_site_symmetry_2
_geom_bond_distance
_geom_bond_publ_flag
Cu1 O1 . 1.958(2) yes
Cu1 O3 1_655 2.157(2) yes
Cu1 N1 . 1.997(3) yes
Cu1 N2 . 1.981(3) yes
Cu1 N4 . 2.015(3) yes
O1 C11 . 1.264(4) ?
O2 C11 . 1.245(4) ?
O3 Cu1 1_455 2.157(2) ?
O3 C14 . 1.271(4) ?
O4 C14 . 1.247(4) ?
O5 H15 . 0.8220 ?
O5 H16 . 0.8365 ?
N1 C1 . 1.354(5) ?
N1 C5 . 1.340(5) ?
N2 C6 . 1.335(5) ?
N2 C10 . 1.357(5) ?
N3 C5 . 1.378(5) ?
N3 C6 . 1.394(5) ?
N3 H9 . 0.8599 ?
N4 C12 . 1.482(4) ?
N4 H10 . 0.9001 ?
N4 H11 . 0.9000 ?
C1 C2 . 1.363(5) ?
C1 H1 . 0.9300 ?
C2 C3 . 1.391(6) ?
C2 H2 . 0.9300 ?
C3 C4 . 1.370(6) ?
C3 H3 . 0.9300 ?
C4 C5 . 1.396(5) ?
C4 H4 . 0.9302 ?
C6 C7 . 1.402(5) ?
C7 C8 . 1.366(6) ?
C7 H5 . 0.9300 ?
C8 C9 . 1.390(5) ?
C8 H6 . 0.9300 ?
C9 C10 . 1.377(5) ?
C9 H7 . 0.9301 ?
C10 H8 . 0.9300 ?
C11 O1 . 1.264(4) ?
C11 O2 . 1.245(4) ?
C11 C12 . 1.530(5) ?
C12 C11 . 1.530(5) ?
C12 C13 . 1.535(5) ?
C12 H12 . 0.9800 ?
C13 C14 . 1.522(5) ?
C13 H13 . 0.9700 ?
C13 H14 . 0.9700 ?
H16 O5 . 0.8365 ?

loop_
_geom_hbond_atom_site_label_D
_geom_hbond_atom_site_label_H
_geom_hbond_atom_site_label_A
_geom_hbond_site_symmetry_A
_geom_hbond_distance_DH
_geom_hbond_distance_HA
_geom_hbond_distance_DA
_geom_hbond_angle_DHA
_geom_hbond_publ_flag
N3 H9 O4 2_556 0.86 1.97 2.763(4) 153 yes
N4 H10 O5 . 0.90 2.15 3.031(4) 166 yes
N4 H11 O4 . 0.90 2.19 2.793(4) 124 yes
O5 H15 O3 3_556 0.82 2.08 2.867(3) 160 yes
O5 H16 O2 3_556 0.84 1.92 2.756(4) 173 yes

loop_
_geom_torsion_atom_site_label_1
_geom_torsion_atom_site_label_2
_geom_torsion_atom_site_label_3
_geom_torsion_atom_site_label_4
_geom_torsion
N1 Cu1 O1 C11 -87.8(4)
O1 Cu1 N1 C1 124.4(3)
O1 Cu1 N2 C6 126.6(3)
O1 Cu1 N4 C12 11.8(2)
Cu1 O1 C11 O2 178.5(3)
Cu1 N1 C1 C2 -172.1(3)
Cu1 N1 C5 N3 -7.1(4)
Cu1 N1 C5 C4 172.7(3)
Cu1 N2 C6 N3 18.2(4)
Cu1 N2 C10 C9 163.3(3)
C6 N3 C5 N1 -28.1(5)
C6 N3 C5 C4 152.1(3)
C5 N3 C6 N2 22.1(5)
Cu1 N4 C12 C11 -16.4(3)
N1 C1 C2 C3 -1.9(6)
C1 C2 C3 C4 0.0(5)
C2 C3 C4 C5 0.8(5)
C3 C4 C5 N1 0.2(4)
C3 C4 C5 N3 -179.9(2)
N2 C6 C7 C8 -1.1(5)
C6 C7 C8 C9 -1.3(5)
C7 C8 C9 C10 2.1(6)
C8 C9 C10 N2 -0.5(6)
O1 C11 C12 N4 14.4(4)
O2 C11 C12 N4 -168.6(3)
N4 C12 C13 C14 65.7(4)
C12 C13 C14 O3 147.9(3)
C12 C13 C14 O4 -34.3(5)
